data_1546711
loop_
_publ_author_name
'Abe, Ryosuke'
'Takase, Tsugiko'
'Oyama, Dai'

_publ_section_title
;
 2-(Pyridin-2-yl)pyridinium trifluoromethanesulfonate
;
_journal_issue 5
_journal_name_full IUCrData
_journal_page_first x170689
_journal_paper_doi 10.1107/S2414314617006897
_journal_volume 2
_journal_year 2017
_chemical_formula_iupac 'C10 H9 N2 +, C1 F3 O3 S -'
_chemical_formula_moiety 'C10 H9 N2 +, C1 F3 O3 S -'
_chemical_formula_sum 'C11 H9 F3 N2 O3 S'
_chemical_formula_weight 306.26
_chemical_name_systematic
;
2-(Pyridin-2-yl)pyridinium trifluoromethanesulfonate
;
_space_group_IT_number 61
_symmetry_cell_setting orthorhombic
_symmetry_space_group_name_Hall '-P 2ac 2ab'
_symmetry_space_group_name_H-M 'P b c a'
_atom_sites_solution_hydrogens geom
_atom_sites_solution_primary direct
_atom_sites_solution_secondary difmap
_cell_angle_alpha 90.0000
_cell_angle_beta 90.0000
_cell_angle_gamma 90.0000
_cell_formula_units_Z 8
_cell_length_a 7.37174(13)
_cell_length_b 12.5726(3)
_cell_length_c 26.4454(5)
_cell_measurement_reflns_used 22516
_cell_measurement_temperature 93
_cell_measurement_theta_max 27.50
_cell_measurement_theta_min 3.17
_cell_volume 2451.01(9)
_computing_cell_refinement
;
CrystalClear (Rigaku, 2008)
;
_computing_data_collection
;
CrystalClear (Rigaku, 2008)
;
_computing_data_reduction
;
CrystalClear (Rigaku, 2008)
;
_computing_molecular_graphics
;
Mercury (Macrae <i>et al.</i>,  2008) and ORTEP-3 for Windows (Farrugia,
2012)
;
_computing_publication_material
;
CrystalStructure (Rigaku, 2010), PLATON (Spek, 2009) and
publCIF (Westrip, 2010)
;
_computing_structure_refinement
;
SHELXL97 (Sheldrick, 2008)
;
_computing_structure_solution
;
SIR92 (Altomare <i>et al.</i>,  1993)
;
_diffrn_ambient_temperature 93
_diffrn_detector_area_resol_mean 7.143
_diffrn_measured_fraction_theta_full 0.994
_diffrn_measured_fraction_theta_max 0.994
_diffrn_measurement_device_type 'Rigaku Saturn70'
_diffrn_measurement_method \w
_diffrn_radiation_type 'Mo K\a'
_diffrn_radiation_wavelength 0.71075
_diffrn_reflns_av_R_equivalents 0.0170
_diffrn_reflns_limit_h_max 9
_diffrn_reflns_limit_h_min -9
_diffrn_reflns_limit_k_max 16
_diffrn_reflns_limit_k_min -16
_diffrn_reflns_limit_l_max 34
_diffrn_reflns_limit_l_min -33
_diffrn_reflns_number 23637
_diffrn_reflns_theta_full 27.48
_diffrn_reflns_theta_max 27.48
_diffrn_standards_number 0
_exptl_absorpt_coefficient_mu 0.312
_exptl_absorpt_correction_T_max 0.969
_exptl_absorpt_correction_T_min 0.892
_exptl_absorpt_correction_type multi-scan
_exptl_absorpt_process_details
;
(<i>REQAB</i>; Rigaku, 1998)
;
_exptl_crystal_colour yellow
_exptl_crystal_density_diffrn 1.660
_exptl_crystal_density_method 'not measured'
_exptl_crystal_description prism
_exptl_crystal_F_000 1248.00
_exptl_crystal_size_max 0.220
_exptl_crystal_size_mid 0.200
_exptl_crystal_size_min 0.100
_refine_diff_density_max 0.550
_refine_diff_density_min -0.270
_refine_ls_extinction_method none
_refine_ls_goodness_of_fit_ref 1.036
_refine_ls_hydrogen_treatment refxyz
_refine_ls_number_parameters 208
_refine_ls_number_reflns 2792
_refine_ls_number_restraints 0
_refine_ls_R_factor_gt 0.0284
_refine_ls_shift/su_max 0.001
_refine_ls_structure_factor_coef Fsqd
_refine_ls_weighting_details 'w = 1/[\s^2^(Fo^2^)+(0.0413P)^2^+1.2577P] where P=(Fo^2^+2Fc^2^)/3'
_refine_ls_weighting_scheme calc
_refine_ls_wR_factor_ref 0.0772
_reflns_number_gt 2645
_reflns_number_total 2792
_reflns_threshold_expression F^2^>2.0\s(F^2^)
_cod_data_source_file wm4047sup1.cif
_cod_data_source_block I
_cod_original_cell_volume 2451.02(8)
_cod_database_code 1546711

loop_
_symmetry_equiv_pos_site_id
_symmetry_equiv_pos_as_xyz
1 +X,+Y,+Z
2 1/2-X,1/2+Y,+Z
3 +X,1/2-Y,1/2+Z
4 1/2-X,-Y,1/2+Z
5 -X,-Y,-Z
6 1/2+X,1/2-Y,-Z
7 -X,1/2+Y,1/2-Z
8 1/2+X,+Y,1/2-Z

loop_
_atom_site_type_symbol
_atom_site_label
_atom_site_fract_x
_atom_site_fract_y
_atom_site_fract_z
_atom_site_U_iso_or_equiv
_atom_site_adp_type
_atom_site_calc_flag
_atom_site_occupancy
_atom_site_symmetry_multiplicity
S S1 0.73669(4) -0.04002(2) 0.591120(10) 0.01655(10) Uani d 1.0 8
F F1 0.87891(12) 0.14988(6) 0.58423(3) 0.03090(19) Uani d 1.0 8
F F2 1.02567(11) 0.04361(6) 0.63335(3) 0.02992(19) Uani d 1.0 8
F F3 1.04474(11) 0.02562(6) 0.55249(3) 0.02982(19) Uani d 1.0 8
O O1 0.62575(11) 0.00477(7) 0.63122(3) 0.02162(19) Uani d 1.0 8
O O2 0.66074(12) -0.02773(7) 0.54113(3) 0.0240(2) Uani d 1.0 8
O O3 0.81362(12) -0.14243(7) 0.60200(3) 0.0244(2) Uani d 1.0 8
N N1 0.38986(13) 0.17987(8) 0.60824(4) 0.0168(2) Uani d 1.0 8
N N2 0.36613(15) 0.16588(8) 0.70822(4) 0.0233(3) Uani d 1.0 8
C C1 0.38861(16) 0.16817(9) 0.55786(4) 0.0198(3) Uani d 1.0 8
C C2 0.30132(17) 0.24209(10) 0.52815(4) 0.0215(3) Uani d 1.0 8
C C3 0.21711(17) 0.32785(10) 0.55133(5) 0.0222(3) Uani d 1.0 8
C C4 0.21855(16) 0.33665(9) 0.60371(5) 0.0201(3) Uani d 1.0 8
C C5 0.30751(14) 0.26105(9) 0.63239(4) 0.0169(3) Uani d 1.0 8
C C6 0.31646(15) 0.25954(10) 0.68827(4) 0.0192(3) Uani d 1.0 8
C C7 0.27456(18) 0.34882(11) 0.71704(5) 0.0253(3) Uani d 1.0 8
C C8 0.2822(2) 0.33986(12) 0.76928(5) 0.0300(3) Uani d 1.0 8
C C9 0.32996(19) 0.24359(12) 0.79048(5) 0.0300(3) Uani d 1.0 8
C C10 0.3724(2) 0.15936(11) 0.75864(5) 0.0286(3) Uani d 1.0 8
C C11 0.93188(17) 0.04896(9) 0.59007(4) 0.0202(3) Uani d 1.0 8
H H1 0.450(2) 0.1312(12) 0.6272(6) 0.0202 Uiso d 1.0 8
H H2 0.451(2) 0.1073(12) 0.5452(6) 0.0238 Uiso d 1.0 8
H H3 0.302(2) 0.2305(12) 0.4933(6) 0.0258 Uiso d 1.0 8
H H4 0.156(2) 0.3816(13) 0.5318(6) 0.0266 Uiso d 1.0 8
H H5 0.159(2) 0.3907(12) 0.6195(6) 0.0241 Uiso d 1.0 8
H H6 0.243(3) 0.4154(14) 0.7015(6) 0.0303 Uiso d 1.0 8
H H7 0.259(3) 0.4006(14) 0.7890(7) 0.0359 Uiso d 1.0 8
H H8 0.337(3) 0.2359(13) 0.8263(7) 0.0360 Uiso d 1.0 8
H H9 0.405(3) 0.0867(14) 0.7717(6) 0.0343 Uiso d 1.0 8

loop_
_atom_site_aniso_label
_atom_site_aniso_U_11
_atom_site_aniso_U_22
_atom_site_aniso_U_33
_atom_site_aniso_U_12
_atom_site_aniso_U_13
_atom_site_aniso_U_23
S1 0.01725(15) 0.01533(15) 0.01708(15) 0.00033(10) 0.00052(10) 0.00012(9)
F1 0.0425(5) 0.0156(4) 0.0346(5) -0.0025(4) 0.0017(4) 0.0019(3)
F2 0.0273(4) 0.0362(5) 0.0262(4) -0.0049(4) -0.0077(3) -0.0036(3)
F3 0.0272(4) 0.0338(4) 0.0285(4) -0.0052(3) 0.0110(3) -0.0019(3)
O1 0.0217(4) 0.0236(5) 0.0196(4) 0.0039(4) 0.0040(4) 0.0014(4)
O2 0.0241(5) 0.0279(5) 0.0199(5) 0.0020(4) -0.0043(4) -0.0039(4)
O3 0.0257(5) 0.0157(4) 0.0317(5) 0.0023(4) 0.0031(4) 0.0029(4)
N1 0.0166(5) 0.0174(5) 0.0165(5) 0.0004(4) 0.0005(4) 0.0013(4)
N2 0.0241(5) 0.0272(6) 0.0187(5) 0.0023(5) 0.0006(4) 0.0016(4)
C1 0.0210(6) 0.0198(6) 0.0186(6) -0.0008(5) 0.0027(5) -0.0007(5)
C2 0.0246(6) 0.0240(6) 0.0159(6) -0.0015(5) -0.0006(5) 0.0006(5)
C3 0.0221(6) 0.0220(6) 0.0225(6) 0.0010(5) -0.0054(5) 0.0021(5)
C4 0.0191(6) 0.0195(6) 0.0217(6) 0.0029(5) -0.0014(5) -0.0024(5)
C5 0.0135(5) 0.0189(5) 0.0182(5) -0.0011(4) 0.0003(4) -0.0011(4)
C6 0.0151(5) 0.0248(6) 0.0178(6) -0.0002(5) 0.0005(4) -0.0010(5)
C7 0.0262(7) 0.0277(7) 0.0219(6) 0.0028(5) -0.0006(5) -0.0035(5)
C8 0.0317(8) 0.0368(8) 0.0213(6) 0.0036(6) -0.0004(5) -0.0084(6)
C9 0.0303(7) 0.0438(8) 0.0161(6) 0.0004(6) 0.0000(5) -0.0010(6)
C10 0.0316(7) 0.0343(7) 0.0199(6) 0.0023(6) -0.0009(5) 0.0040(5)
C11 0.0228(6) 0.0190(6) 0.0189(6) -0.0018(5) 0.0007(5) -0.0006(4)

loop_
_atom_type_symbol
_atom_type_description
_atom_type_scat_dispersion_real
_atom_type_scat_dispersion_imag
_atom_type_scat_source
S S 0.1246 0.1234
;
International Tables for Crystallography
(1992, Vol. C, Tables 4.2.6.8 and 6.1.1.4)
;
F F 0.0171 0.0103
;
International Tables for Crystallography
(1992, Vol. C, Tables 4.2.6.8 and 6.1.1.4)
;
O O 0.0106 0.0060
;
International Tables for Crystallography
(1992, Vol. C, Tables 4.2.6.8 and 6.1.1.4)
;
N N 0.0061 0.0033
;
International Tables for Crystallography
(1992, Vol. C, Tables 4.2.6.8 and 6.1.1.4)
;
C C 0.0033 0.0016
;
International Tables for Crystallography
(1992, Vol. C, Tables 4.2.6.8 and 6.1.1.4)
;
H H 0.0000 0.0000
;
International Tables for Crystallography
(1992, Vol. C, Table 6.1.1.4)
;

loop_
_geom_angle_atom_site_label_1
_geom_angle_atom_site_label_2
_geom_angle_atom_site_label_3
_geom_angle
_geom_angle_publ_flag
O1 S1 O2 114.11(5) no
O1 S1 O3 115.06(5) no
O1 S1 C11 102.57(5) no
O2 S1 O3 115.63(5) no
O2 S1 C11 103.09(5) no
O3 S1 C11 103.98(6) no
C1 N1 C5 123.42(10) no
C6 N2 C10 117.10(11) no
N1 C1 C2 119.76(11) no
C1 C2 C3 118.80(11) no
C2 C3 C4 119.94(12) no
C3 C4 C5 119.74(11) no
N1 C5 C4 118.32(11) no
N1 C5 C6 116.32(10) no
C4 C5 C6 125.34(11) no
N2 C6 C5 114.61(11) no
N2 C6 C7 123.64(11) no
C5 C6 C7 121.75(11) no
C6 C7 C8 118.05(13) no
C7 C8 C9 119.10(13) no
C8 C9 C10 118.69(13) no
N2 C10 C9 123.39(13) no
S1 C11 F1 110.72(9) no
S1 C11 F2 111.33(8) no
S1 C11 F3 111.72(8) no
F1 C11 F2 107.30(9) no
F1 C11 F3 107.83(9) no
F2 C11 F3 107.75(10) no
C1 N1 H1 118.6(10) no
C5 N1 H1 118.0(10) no
N1 C1 H2 115.7(9) no
C2 C1 H2 124.6(9) no
C1 C2 H3 117.2(10) no
C3 C2 H3 124.0(10) no
C2 C3 H4 121.2(10) no
C4 C3 H4 118.9(10) no
C3 C4 H5 120.9(10) no
C5 C4 H5 119.4(10) no
C6 C7 H6 121.5(10) no
C8 C7 H6 120.5(10) no
C7 C8 H7 118.5(11) no
C9 C8 H7 122.3(11) no
C8 C9 H8 120.4(10) no
C10 C9 H8 120.8(10) no
N2 C10 H9 114.0(10) no
C9 C10 H9 122.6(10) no

loop_
_geom_bond_atom_site_label_1
_geom_bond_atom_site_label_2
_geom_bond_distance
_geom_bond_publ_flag
S1 O1 1.4528(9) no
S1 O2 1.4440(9) no
S1 O3 1.4360(10) no
S1 C11 1.8228(13) no
F1 C11 1.3365(14) no
F2 C11 1.3389(14) no
F3 C11 1.3289(14) no
N1 C1 1.3404(15) no
N1 C5 1.3484(15) no
N2 C6 1.3413(16) no
N2 C10 1.3367(17) no
C1 C2 1.3766(17) no
C2 C3 1.3870(18) no
C3 C4 1.3897(19) no
C4 C5 1.3816(17) no
C5 C6 1.4794(15) no
C6 C7 1.3908(19) no
C7 C8 1.3872(19) no
C8 C9 1.380(2) no
C9 C10 1.389(2) no
N1 H1 0.906(15) no
C1 H2 0.954(15) no
C2 H3 0.934(16) no
C3 H4 0.962(16) no
C4 H5 0.911(15) no
C7 H6 0.961(17) no
C8 H7 0.940(17) no
C9 H8 0.953(19) no
C10 H9 1.006(17) no

loop_
_geom_contact_atom_site_label_1
_geom_contact_atom_site_label_2
_geom_contact_distance
_geom_contact_site_symmetry_2
_geom_contact_publ_flag
F1 O1 2.8906(12) . no
F1 O2 2.9786(12) . no
F2 O1 2.9888(12) . no
F2 O3 2.9329(12) . no
F3 O2 2.9246(12) . no
F3 O3 3.0135(12) . no
N1 N2 2.6556(15) . no
N1 C3 2.7108(17) . no
N2 C8 2.7883(18) . no
C1 C4 2.7439(17) . no
C2 C5 2.7673(15) . no
C4 C7 3.0292(19) . no
C6 C9 2.7122(17) . no
C7 C10 2.721(2) . no
F1 O3 3.0089(12) 2_655 no
F1 C2 3.3173(14) 6_556 no
F1 C3 3.4611(15) 1_655 no
F1 C4 3.4710(15) 1_655 no
F1 C9 3.5351(16) 8_556 no
F2 N1 3.2532(13) 1_655 no
F2 N2 3.5472(14) 1_655 no
F2 C4 3.3076(14) 2_645 no
F2 C5 3.4338(14) 1_655 no
F2 C9 3.5300(17) 8_556 no
F2 C10 3.3991(16) 8_556 no
F3 F3 2.9253(12) 5_756 no
F3 O2 3.2931(12) 5_756 no
F3 N1 3.5224(13) 1_655 no
F3 C1 3.1077(14) 1_655 no
F3 C2 3.3762(15) 1_655 no
F3 C3 3.0439(15) 2_645 no
F3 C4 3.2441(15) 2_645 no
O1 N1 2.8705(13) . no
O1 N2 3.4514(14) . no
O1 C1 3.3227(14) . no
O1 C4 3.3821(15) 2_545 no
O1 C8 3.4180(17) 7_646 no
O2 F3 3.2931(12) 5_756 no
O2 O2 3.2916(12) 5_656 no
O2 C1 3.2072(15) . no
O2 C1 3.1785(14) 5_656 no
O2 C2 3.2708(15) 5_656 no
O2 C3 3.3359(16) 2_545 no
O2 C3 3.5308(16) 6_556 no
O3 F1 3.0089(12) 2_645 no
O3 N1 3.1300(14) 2_645 no
O3 C1 3.4426(15) 2_645 no
O3 C4 3.4590(15) 2_645 no
O3 C5 3.1494(14) 2_645 no
O3 C8 3.4837(16) 7_646 no
O3 C9 3.3554(16) 7_646 no
N1 F2 3.2532(13) 1_455 no
N1 F3 3.5224(13) 1_455 no
N1 O1 2.8705(13) . no
N1 O3 3.1300(14) 2_655 no
N2 F2 3.5472(14) 1_455 no
N2 O1 3.4514(14) . no
N2 C9 3.5562(18) 8_556 no
C1 F3 3.1077(14) 1_455 no
C1 O1 3.3227(14) . no
C1 O2 3.2072(15) . no
C1 O2 3.1785(14) 5_656 no
C1 O3 3.4426(15) 2_655 no
C2 F1 3.3173(14) 6_456 no
C2 F3 3.3762(15) 1_455 no
C2 O2 3.2708(15) 5_656 no
C3 F1 3.4611(15) 1_455 no
C3 F3 3.0439(15) 2_655 no
C3 O2 3.3359(16) 2_555 no
C3 O2 3.5308(16) 6_456 no
C4 F1 3.4710(15) 1_455 no
C4 F2 3.3076(14) 2_655 no
C4 F3 3.2441(15) 2_655 no
C4 O1 3.3822(15) 2_555 no
C4 O3 3.4590(15) 2_655 no
C5 F2 3.4338(14) 1_455 no
C5 O3 3.1494(14) 2_655 no
C7 C9 3.540(2) 8_456 no
C8 O1 3.4180(17) 7_656 no
C8 O3 3.4837(16) 7_656 no
C9 F1 3.5351(16) 8_456 no
C9 F2 3.5300(17) 8_456 no
C9 O3 3.3554(16) 7_656 no
C9 N2 3.5562(18) 8_456 no
C9 C7 3.540(2) 8_556 no
C10 F2 3.3991(16) 8_456 no
N1 H3 3.173(16) . no
N1 H5 3.165(15) . no
N2 H1 2.273(15) . no
N2 H6 3.271(17) . no
N2 H8 3.251(19) . no
C1 H4 3.257(16) . no
C2 H1 3.162(15) . no
C2 H5 3.230(16) . no
C3 H2 3.270(16) . no
C4 H1 3.157(15) . no
C4 H3 3.269(16) . no
C4 H6 2.774(16) . no
C5 H2 3.189(15) . no
C5 H4 3.259(16) . no
C5 H6 2.707(17) . no
C6 H1 2.486(15) . no
C6 H5 2.716(15) . no
C6 H7 3.227(17) . no
C6 H9 3.165(17) . no
C7 H5 2.767(16) . no
C7 H8 3.252(18) . no
C8 H9 3.310(17) . no
C9 H6 3.259(17) . no
C10 H1 3.541(15) . no
C10 H7 3.247(18) . no
H1 H2 2.19(2) . no
H2 H3 2.34(3) . no
H3 H4 2.41(3) . no
H4 H5 2.32(3) . no
H5 H6 2.28(3) . no
H6 H7 2.32(3) . no
H7 H8 2.37(3) . no
H8 H9 2.42(3) . no
S1 H1 3.165(15) . no
S1 H2 3.055(15) . no
S1 H3 3.286(16) 5_656 no
S1 H4 3.438(16) 2_545 no
S1 H5 3.134(15) 2_545 no
S1 H7 3.258(17) 7_646 no
F1 H1 3.370(15) . no
F1 H2 3.361(16) . no
F1 H3 2.605(16) 6_556 no
F1 H4 3.503(16) 6_556 no
F1 H8 2.620(18) 8_556 no
F2 H1 3.318(15) 1_655 no
F2 H5 3.040(15) 2_645 no
F2 H6 2.956(17) 2_645 no
F2 H7 3.443(17) 7_646 no
F2 H8 2.986(17) 8_556 no
F2 H9 2.719(17) 8_556 no
F3 H2 3.173(16) 1_655 no
F3 H3 3.561(16) 1_655 no
F3 H4 2.905(16) 2_645 no
F3 H5 3.286(15) 2_645 no
O1 H1 2.054(15) . no
O1 H2 2.914(15) . no
O1 H5 2.560(15) 2_545 no
O1 H6 3.481(17) 2_545 no
O1 H7 2.626(17) 7_646 no
O1 H8 3.572(17) 7_646 no
O1 H8 3.485(17) 8_556 no
O1 H9 3.448(17) 8_556 no
O2 H1 3.404(15) . no
O2 H2 2.298(16) . no
O2 H2 2.626(15) 5_656 no
O2 H3 2.721(16) 5_656 no
O2 H4 2.611(16) 2_545 no
O2 H4 2.664(16) 6_556 no
O2 H5 3.301(15) 2_545 no
O3 H1 3.404(15) 2_645 no
O3 H3 2.881(16) 5_656 no
O3 H5 3.538(15) 2_545 no
O3 H7 2.982(17) 7_646 no
O3 H8 2.678(18) 7_646 no
N2 H6 3.255(17) 2_545 no
N2 H9 3.583(17) 8_456 no
C1 H3 3.568(16) 6_556 no
C1 H4 3.147(16) 6_556 no
C2 H4 3.431(16) 6_556 no
C3 H2 3.320(15) 6_456 no
C3 H3 3.362(16) 6_456 no
C4 H8 3.596(18) 8_456 no
C6 H8 3.565(18) 8_456 no
C7 H9 3.575(17) 2_555 no
C8 H9 3.396(17) 2_555 no
C10 H6 3.524(17) 2_545 no
C10 H7 3.487(18) 2_545 no
C11 H8 3.302(18) 8_556 no
H1 S1 3.165(15) . no
H1 F1 3.370(15) . no
H1 F2 3.318(15) 1_455 no
H1 O1 2.054(15) . no
H1 O2 3.404(15) . no
H1 O3 3.404(15) 2_655 no
H1 H5 3.13(2) 2_545 no
H1 H8 3.38(3) 8_556 no
H2 S1 3.055(15) . no
H2 F1 3.361(16) . no
H2 F3 3.173(16) 1_455 no
H2 O1 2.914(15) . no
H2 O2 2.298(16) . no
H2 O2 2.626(15) 5_656 no
H2 C3 3.320(15) 6_556 no
H2 H3 3.45(3) 6_556 no
H2 H4 2.97(3) 2_545 no
H2 H4 2.54(3) 6_556 no
H2 H5 3.45(3) 2_545 no
H3 S1 3.286(16) 5_656 no
H3 F1 2.605(16) 6_456 no
H3 F3 3.561(16) 1_455 no
H3 O2 2.721(16) 5_656 no
H3 O3 2.881(16) 5_656 no
H3 C1 3.568(16) 6_456 no
H3 C3 3.362(16) 6_556 no
H3 H2 3.45(3) 6_456 no
H3 H4 3.04(3) 6_556 no
H4 S1 3.438(16) 2_555 no
H4 F1 3.503(16) 6_456 no
H4 F3 2.905(16) 2_655 no
H4 O2 2.611(16) 2_555 no
H4 O2 2.664(16) 6_456 no
H4 C1 3.147(16) 6_456 no
H4 C2 3.431(16) 6_456 no
H4 H2 2.97(3) 2_555 no
H4 H2 2.54(3) 6_456 no
H4 H3 3.04(3) 6_456 no
H5 S1 3.134(15) 2_555 no
H5 F2 3.040(15) 2_655 no
H5 F3 3.286(15) 2_655 no
H5 O1 2.560(15) 2_555 no
H5 O2 3.301(15) 2_555 no
H5 O3 3.538(15) 2_555 no
H5 H1 3.13(2) 2_555 no
H5 H2 3.45(3) 2_555 no
H5 H8 3.38(3) 8_456 no
H6 F2 2.956(17) 2_655 no
H6 O1 3.481(17) 2_555 no
H6 N2 3.255(17) 2_555 no
H6 C10 3.524(17) 2_555 no
H6 H7 3.59(3) 8_456 no
H6 H9 3.05(3) 2_555 no
H6 H9 3.44(3) 7_656 no
H7 S1 3.258(17) 7_656 no
H7 F2 3.443(17) 7_656 no
H7 O1 2.626(17) 7_656 no
H7 O3 2.982(17) 7_656 no
H7 C10 3.487(18) 2_555 no
H7 H6 3.59(3) 8_556 no
H7 H9 2.67(3) 2_555 no
H8 F1 2.620(18) 8_456 no
H8 F2 2.986(17) 8_456 no
H8 O1 3.572(17) 7_656 no
H8 O1 3.485(17) 8_456 no
H8 O3 2.678(18) 7_656 no
H8 C4 3.596(18) 8_556 no
H8 C6 3.565(18) 8_556 no
H8 C11 3.302(18) 8_456 no
H8 H1 3.38(3) 8_456 no
H8 H5 3.38(3) 8_556 no
H9 F2 2.719(17) 8_456 no
H9 O1 3.448(17) 8_456 no
H9 N2 3.583(17) 8_556 no
H9 C7 3.575(17) 2_545 no
H9 C8 3.396(17) 2_545 no
H9 H6 3.05(3) 2_545 no
H9 H6 3.44(3) 7_646 no
H9 H7 2.67(3) 2_545 no

loop_
_geom_hbond_atom_site_label_D
_geom_hbond_atom_site_label_H
_geom_hbond_atom_site_label_A
_geom_hbond_site_symmetry_A
_geom_hbond_distance_DH
_geom_hbond_distance_HA
_geom_hbond_distance_DA
_geom_hbond_angle_DHA
N1 H1 O1 1_555 0.906(15) 2.054(15) 2.8705(13) 149.3(13)
N1 H1 N2 . 0.906(15) 2.273(15) 2.6556(15) 105.0(11)
C1 H2 O2 1_555 0.954(15) 2.299(15) 3.2072(14) 159.0(13)
C4 H5 O1 2_555 0.910(15) 2.561(15) 3.3822(14) 150.3(13)

loop_
_geom_torsion_atom_site_label_1
_geom_torsion_atom_site_label_2
_geom_torsion_atom_site_label_3
_geom_torsion_atom_site_label_4
_geom_torsion
_geom_torsion_publ_flag
O1 S1 C11 F1 -54.89(8) no
O1 S1 C11 F2 64.39(8) no
O1 S1 C11 F3 -175.08(7) no
O2 S1 C11 F1 63.90(8) no
O2 S1 C11 F2 -176.82(7) no
O2 S1 C11 F3 -56.30(9) no
O3 S1 C11 F1 -175.07(7) no
O3 S1 C11 F2 -55.79(8) no
O3 S1 C11 F3 64.73(8) no
C1 N1 C5 C4 -0.60(16) no
C1 N1 C5 C6 177.77(9) no
C5 N1 C1 C2 0.64(17) no
C6 N2 C10 C9 0.20(19) no
C10 N2 C6 C5 -178.50(10) no
C10 N2 C6 C7 0.95(17) no
N1 C1 C2 C3 0.38(17) no
C1 C2 C3 C4 -1.40(18) no
C2 C3 C4 C5 1.45(18) no
C3 C4 C5 N1 -0.46(16) no
C3 C4 C5 C6 -178.67(10) no
N1 C5 C6 N2 -15.39(14) no
N1 C5 C6 C7 165.14(9) no
C4 C5 C6 N2 162.84(10) no
C4 C5 C6 C7 -16.62(17) no
N2 C6 C7 C8 -0.93(18) no
C5 C6 C7 C8 178.48(10) no
C6 C7 C8 C9 -0.25(19) no
C7 C8 C9 C10 1.3(2) no
C8 C9 C10 N2 -1.3(3) no

_cod_database_fobs_code 1546711
